data_1011007
loop_
_publ_author_name
'Tengner, S'

_publ_section_title
;
Ueber Diselenide und Ditelluride von Eisen, Kobalt und Nickel
;
_journal_coden_ASTM ZAACAB
_journal_name_full
;
Zeitschrift fuer Anorganische und Allgemeine Chemie
;
_journal_page_first 126
_journal_page_last 132
_journal_paper_doi 10.1002/zaac.19382390203
_journal_volume 239
_journal_year 1938
_chemical_formula_structural 'Fe Se2'
_chemical_formula_sum 'Fe Se2'
_chemical_name_mineral Ferroselite
_chemical_name_systematic 'Iron selenide (1/2)'
_space_group_IT_number 58
_symmetry_cell_setting orthorhombic
_symmetry_Int_Tables_number 58
_symmetry_space_group_name_Hall '-P 2n 2'
_symmetry_space_group_name_H-M 'P m n n'
_cell_angle_alpha 90
_cell_angle_beta 90
_cell_angle_gamma 90
_cell_formula_units_Z 2
_cell_length_a 3.575
_cell_length_b 4.791
_cell_length_c 5.715
_cell_volume 97.9
_database_code_amcsd 0015754
_exptl_crystal_density_diffrn 7.253
_cod_database_code 1011007

loop_
_space_group_symop_operation_xyz
x,y,z
x,-y,-z
1/2-x,1/2-y,1/2+z
1/2-x,1/2+y,1/2-z
-x,-y,-z
-x,y,z
1/2+x,1/2+y,1/2-z
1/2+x,1/2-y,1/2+z

loop_
_atom_site_label
_atom_site_type_symbol
_atom_site_symmetry_multiplicity
_atom_site_Wyckoff_symbol
_atom_site_fract_x
_atom_site_fract_y
_atom_site_fract_z
_atom_site_occupancy
_atom_site_attached_hydrogens
_atom_site_calc_flag
Fe1 Fe0 2 a 0. 0. 0. 1. 0 d
Se1 Se0 4 g 0. 0.21 0.37 1. 0 d

loop_
_atom_type_symbol
_atom_type_oxidation_number
Fe0 0.000
Se0 0.000

loop_
_cod_related_entry_id
_cod_related_entry_database
_cod_related_entry_code
1 AMCSD 0015754
